data_7009033
loop_
_publ_author_name
'Wong, Wai-Yeung'
'Choi, Ka-Ho'
'Cheah, Kwok-Wai'

_publ_contact_author
;
    ENTER NAME
 ENTER ADDRESS
;
_publ_section_title
;
 Novel blue luminescent platinum acetylide materials with a 9-acridone
 or a dansyl group
 [dansyl&#x2005;=&#x2005;5-(dimethylamino)naphthalene-1-sulfonyl]
;
_journal_issue 2
_journal_name_full 'Journal of the Chemical Society, Dalton Transactions'
_journal_page_first 113
_journal_paper_doi 10.1039/a908198d
_journal_year 2000
_chemical_formula_moiety 'C54 H84 N4 O4 P2 Pt S2 '
_chemical_formula_sum 'C54 H84 N4 O4 P2 Pt S2'
_chemical_formula_weight 1174.44
_space_group_IT_number 2
_symmetry_cell_setting triclinic
_symmetry_Int_Tables_number 2
_symmetry_space_group_name_Hall '-P 1'
_symmetry_space_group_name_H-M 'P -1'
_audit_creation_date 'Thu Jun  3 16:37:30 1999'
_audit_creation_method 'from TEXRAY.INF file'
_cell_angle_alpha 102.72(1)
_cell_angle_beta 102.27(1)
_cell_angle_gamma 101.84(1)
_cell_formula_units_Z 1
_cell_length_a 9.959(1)
_cell_length_b 12.718(1)
_cell_length_c 13.040(2)
_cell_measurement_reflns_used 0
_cell_measurement_temperature 298.2
_cell_measurement_theta_max 0.0
_cell_measurement_theta_min 0.0
_cell_volume 1518.3(3)
_computing_cell_refinement 'MARRESEARCH Image Plate'
_computing_data_collection 'MARRESEARCH Image Plate'
_computing_data_reduction teXsan
_computing_publication_material teXsan
_computing_structure_refinement teXsan
_computing_structure_solution 'DIRDIF92 (PATTY)'
_diffrn_ambient_temperature 298.2
_diffrn_measurement_device 'MARRESEARCH Image Plate'
_diffrn_measurement_method 'omega scans with profile analysis'
_diffrn_orient_matrix_UB_11 0.00000
_diffrn_orient_matrix_UB_12 0.00000
_diffrn_orient_matrix_UB_13 0.00000
_diffrn_orient_matrix_UB_21 0.00000
_diffrn_orient_matrix_UB_22 0.00000
_diffrn_orient_matrix_UB_23 0.00000
_diffrn_orient_matrix_UB_31 0.00000
_diffrn_orient_matrix_UB_32 0.00000
_diffrn_orient_matrix_UB_33 0.00000
_diffrn_radiation_monochromator graphite
_diffrn_radiation_source 'X-ray tube'
_diffrn_radiation_type MoKalpha
_diffrn_radiation_wavelength 0.7107
_diffrn_reflns_av_R_equivalents 0.0277
_diffrn_reflns_limit_h_max 10
_diffrn_reflns_limit_h_min -11
_diffrn_reflns_limit_k_max 14
_diffrn_reflns_limit_k_min -14
_diffrn_reflns_limit_l_max 15
_diffrn_reflns_limit_l_min -15
_diffrn_reflns_number 9335
_diffrn_reflns_theta_max 25.54
_diffrn_reflns_theta_min 1.0
_diffrn_standards_decay_% 0.00
_diffrn_standards_interval_count 0
_diffrn_standards_number 0
_exptl_absorpt_coefficient_mu 2.465
_exptl_absorpt_correction_type 'Interimage scaling'
_exptl_crystal_colour colorless
_exptl_crystal_density_diffrn 1.284
_exptl_crystal_description block
_exptl_crystal_F_000 608.00
_exptl_crystal_size_max 0.240
_exptl_crystal_size_mid 0.220
_exptl_crystal_size_min 0.210
_refine_diff_density_max 0.81
_refine_diff_density_min -1.17
_refine_ls_extinction_method none
_refine_ls_goodness_of_fit_obs 1.922
_refine_ls_hydrogen_treatment noref
_refine_ls_matrix_type full
_refine_ls_number_parameters 149
_refine_ls_number_reflns 4011
_refine_ls_number_restraints 0
_refine_ls_R_factor_obs 0.0521
_refine_ls_shift/esd_max 0.0040
_refine_ls_structure_factor_coef F
_refine_ls_weighting_scheme sigma
_refine_ls_wR_factor_obs 0.0733
_reflns_number_observed 4011
_reflns_number_total 4919
_reflns_observed_criterion 3.00
_cod_data_source_file a908198d.txt
_cod_data_source_block 2
_cod_depositor_comments
;
The following automatic conversions were performed:

'_atom_site_thermal_displace_type' tag value 'Uij' was replaced with
'Uani' value 76 times.

Automatic conversion script
Id: cif_fix_values 1646 2011-03-28 12:23:43Z adriana 
;
_cod_original_cell_volume 1518.3(4)
_cod_original_sg_symbol_H-M 'P -1       '
_cod_original_formula_sum 'C54 H84 N4 O4 P2 Pt S2 '
_cod_database_code 7009033

loop_
_symmetry_equiv_pos_as_xyz
'   +x,   +y,   +z'
'   -x,   -y,   -z'

loop_
_atom_site_aniso_label
_atom_site_aniso_U_11
_atom_site_aniso_U_22
_atom_site_aniso_U_33
_atom_site_aniso_U_12
_atom_site_aniso_U_13
_atom_site_aniso_U_23
Pt(1) 0.0703(3) 0.0757(4) 0.0316(3) 0.0185(2) 0.0227(2) 0.0196(2)
S(1) 0.074(1) 0.065(1) 0.051(1) 0.008(1) 0.034(1) 0.015(1)
P(1) 0.075(1) 0.081(2) 0.038(1) 0.023(1) 0.0193(10) 0.022(1)

loop_
_atom_site_label
_atom_site_fract_x
_atom_site_fract_y
_atom_site_fract_z
_atom_site_U_iso_or_equiv
_atom_site_thermal_displace_type
_atom_site_calc_flag
_atom_site_calc_attached_atom
Pt(1) 0.0000 0.5000 0.5000 0.0571(2) Uani ? ?
S(1) 0.2272(2) 0.4697(2) 0.0284(2) 0.0620(7) Uani ? ?
P(1) 0.1588(2) 0.4416(2) 0.6158(2) 0.0625(7) Uani ? ?
O(1) 0.1388(7) 0.5126(5) -0.0457(5) 0.075(2) Uani ? ?
O(2) 0.3746(7) 0.5278(6) 0.0740(6) 0.080(2) Uani ? ?
N(1) 0.1542(7) 0.4676(6) 0.1268(6) 0.058(2) Uani ? ?
N(2) -0.0187(9) -0.0633(8) -0.2158(8) 0.091(3) Uani ? ?
C(1) 0.0918(8) 0.4666(7) 0.3783(7) 0.058(2) Uani ? ?
C(2) 0.1462(8) 0.4465(7) 0.3046(7) 0.058(2) Uani ? ?
C(3) 0.2179(9) 0.4264(8) 0.2190(7) 0.065(2) Uani ? ?
C(4) 0.2201(8) 0.3300(7) -0.0390(7) 0.054(2) Uani ? ?
C(5) 0.3459(10) 0.3092(8) -0.0498(8) 0.070(2) Uani ? ?
C(6) 0.349(1) 0.2043(9) -0.1050(9) 0.087(3) Uani ? ?
C(7) 0.226(1) 0.1180(9) -0.1454(9) 0.081(3) Uani ? ?
C(8) 0.0963(8) 0.1352(7) -0.1325(7) 0.060(2) Uani ? ?
C(9) 0.0887(8) 0.2448(7) -0.0835(7) 0.056(2) Uani ? ?
C(10) -0.0457(9) 0.2641(8) -0.0828(7) 0.065(2) Uani ? ?
C(11) -0.167(1) 0.1759(9) -0.1294(9) 0.081(3) Uani ? ?
C(12) -0.156(1) 0.0684(10) -0.1718(10) 0.088(3) Uani ? ?
C(13) -0.0320(10) 0.0459(8) -0.1724(8) 0.073(2) Uani ? ?
C(14) -0.146(2) -0.141(1) -0.293(1) 0.121(4) Uani ? ?
C(15) 0.042(1) -0.114(1) -0.133(1) 0.111(4) Uani ? ?
C(16) 0.257(1) 0.5510(9) 0.7404(9) 0.082(3) Uani ? ?
C(17) 0.330(2) 0.659(1) 0.722(1) 0.119(4) Uani ? ?
C(18) 0.394(2) 0.755(2) 0.829(2) 0.187(8) Uani ? ?
C(19) 0.456(3) 0.862(3) 0.803(3) 0.28(1) Uani ? ?
C(20) 0.2966(9) 0.3920(8) 0.5607(8) 0.070(2) Uani ? ?
C(21) 0.387(1) 0.3380(10) 0.6289(10) 0.089(3) Uani ? ?
C(22) 0.498(2) 0.300(1) 0.577(1) 0.118(4) Uani ? ?
C(23) 0.575(2) 0.238(2) 0.643(2) 0.186(8) Uani ? ?
C(24) 0.069(1) 0.3276(9) 0.6599(9) 0.083(3) Uani ? ?
C(25) -0.025(2) 0.229(1) 0.558(1) 0.132(5) Uani ? ?
C(26) -0.100(3) 0.131(2) 0.573(2) 0.198(9) Uani ? ?
C(27) -0.194(2) 0.051(2) 0.463(2) 0.192(8) Uani ? ?
H(1) 0.5093 0.1740 0.6466 0.2237 Uani ? ?
H(2) 0.6448 0.2152 0.6105 0.2237 Uani ? ?
H(3) 0.6205 0.2853 0.7151 0.2237 Uani ? ?
H(4) 0.2504 0.3388 0.4919 0.0839 Uani ? ?
H(5) 0.3582 0.4544 0.5507 0.0839 Uani ? ?
H(6) 0.4347 0.3905 0.6978 0.1071 Uani ? ?
H(7) 0.3270 0.2749 0.6388 0.1071 Uani ? ?
H(8) 0.4521 0.2524 0.5054 0.1416 Uani ? ?
H(9) 0.5642 0.3635 0.5731 0.1416 Uani ? ?
H(12) 0.1921 0.5662 0.7820 0.0980 Uani ? ?
H(13) 0.3276 0.5242 0.7804 0.0980 Uani ? ?
H(14) 0.4042 0.6465 0.6901 0.1431 Uani ? ?
H(15) 0.2620 0.6807 0.6740 0.1431 Uani ? ?
H(16) 0.3214 0.7650 0.8644 0.2250 Uani ? ?
H(17) 0.4669 0.7360 0.8762 0.2250 Uani ? ?
H(18) 0.1386 0.3017 0.7025 0.1000 Uani ? ?
H(19) 0.0104 0.3533 0.7027 0.1000 Uani ? ?
H(20) -0.0930 0.2578 0.5180 0.1590 Uani ? ?
H(21) 0.0368 0.2087 0.5150 0.1590 Uani ? ?
H(22) -0.0338 0.0953 0.6055 0.2383 Uani ? ?
H(23) -0.1580 0.1485 0.6195 0.2383 Uani ? ?
H(24) 0.5334 0.8528 0.7731 0.3344 Uani ? ?
H(25) 0.3850 0.8771 0.7525 0.3344 Uani ? ?
H(26) 0.4896 0.9212 0.8686 0.3344 Uani ? ?
H(27) -0.2585 0.0865 0.4288 0.2303 Uani ? ?
H(28) -0.1358 0.0309 0.4166 0.2303 Uani ? ?
H(29) -0.2463 -0.0148 0.4747 0.2303 Uani ? ?
H(30) 0.4320 0.3671 -0.0192 0.0843 Uani ? ?
H(31) 0.4361 0.1915 -0.1154 0.1043 Uani ? ?
H(32) 0.2302 0.0460 -0.1824 0.0972 Uani ? ?
H(33) -0.0530 0.3367 -0.0508 0.0776 Uani ? ?
H(34) -0.2577 0.1889 -0.1324 0.0976 Uani ? ?
H(36) -0.2151 -0.1607 -0.2547 0.1460 Uani ? ?
H(37) -0.1838 -0.1073 -0.3461 0.1460 Uani ? ?
H(38) -0.1233 -0.2066 -0.3270 0.1460 Uani ? ?
H(39) -0.0255 -0.1346 -0.0946 0.1332 Uani ? ?
H(40) 0.0674 -0.1783 -0.1670 0.1332 Uani ? ?
H(41) 0.1252 -0.0615 -0.0828 0.1332 Uani ? ?
H(42) 0.2079 0.3485 0.1935 0.0783 Uani ? ?
H(43) 0.3161 0.4647 0.2475 0.0783 Uani ? ?
H(44) -0.2411 0.0090 -0.2012 0.1053 Uani ? ?
H(45) 0.0705 0.4925 0.1261 0.0692 Uani ? ?

loop_
_atom_type_symbol
_atom_type_oxidation_number
_atom_type_number_in_cell
_atom_type_scat_dispersion_real
_atom_type_scat_dispersion_imag
_atom_type_scat_source
Pt 0 1 -1.703 8.390 'International Tables'
N 0 8 0.006 0.003 'International Tables'
O 0 8 0.011 0.006 'International Tables'
C 0 108 0.003 0.002 'International Tables'
H 0 168 0.000 0.000 'International Tables'
P 0 4 0.102 0.094 'International Tables'
S 0 4 0.125 0.123 'International Tables'

loop_
_geom_angle_atom_site_label_1
_geom_angle_atom_site_label_2
_geom_angle_atom_site_label_3
_geom_angle
_geom_angle_site_symmetry_1
_geom_angle_site_symmetry_2
_geom_angle_site_symmetry_3
_geom_angle_publ_flag
P(1) Pt(1) P(1) 180.0 ? ? ? yes
P(1) Pt(1) C(1) 92.9(2) ? ? ? yes
P(1) Pt(1) C(1) 87.1(2) ? ? ? yes
P(1) Pt(1) C(1) 87.1(2) ? ? ? yes
P(1) Pt(1) C(1) 92.9(2) ? ? ? yes
C(1) Pt(1) C(1) 180.0 ? ? ? yes
O(1) S(1) O(2) 118.9(4) ? ? ? yes
O(1) S(1) N(1) 105.3(4) ? ? ? yes
O(1) S(1) C(4) 108.7(4) ? ? ? yes
O(2) S(1) N(1) 108.3(4) ? ? ? yes
O(2) S(1) C(4) 106.7(4) ? ? ? yes
N(1) S(1) C(4) 108.6(4) ? ? ? yes
Pt(1) P(1) C(16) 112.6(3) ? ? ? yes
Pt(1) P(1) C(20) 116.2(3) ? ? ? yes
Pt(1) P(1) C(24) 111.7(4) ? ? ? yes
C(16) P(1) C(20) 104.7(4) ? ? ? yes
C(16) P(1) C(24) 105.4(5) ? ? ? yes
C(20) P(1) C(24) 105.3(5) ? ? ? yes
S(1) N(1) C(3) 119.9(6) ? ? ? yes
C(13) N(2) C(14) 115.3(9) ? ? ? yes
C(13) N(2) C(15) 114.0(9) ? ? ? yes
C(14) N(2) C(15) 110.6(10) ? ? ? yes
Pt(1) C(1) C(2) 179.6(7) ? ? ? yes
C(1) C(2) C(3) 177.2(9) ? ? ? yes
N(1) C(3) C(2) 110.0(7) ? ? ? yes
S(1) C(4) C(5) 116.6(6) ? ? ? yes
S(1) C(4) C(9) 121.9(6) ? ? ? yes
C(5) C(4) C(9) 121.5(8) ? ? ? yes
C(4) C(5) C(6) 120.1(9) ? ? ? yes
C(5) C(6) C(7) 120.8(10) ? ? ? yes
C(6) C(7) C(8) 120.6(10) ? ? ? yes
C(7) C(8) C(9) 119.6(8) ? ? ? yes
C(7) C(8) C(13) 121.5(8) ? ? ? yes
C(9) C(8) C(13) 118.9(7) ? ? ? yes
C(4) C(9) C(8) 117.0(7) ? ? ? yes
C(4) C(9) C(10) 123.7(8) ? ? ? yes
C(8) C(9) C(10) 119.3(7) ? ? ? yes
C(9) C(10) C(11) 119.0(8) ? ? ? yes
C(10) C(11) C(12) 120.9(9) ? ? ? yes
C(11) C(12) C(13) 122(1) ? ? ? yes
N(2) C(13) C(8) 117.1(8) ? ? ? yes
N(2) C(13) C(12) 123.3(9) ? ? ? yes
C(8) C(13) C(12) 119.6(9) ? ? ? yes
P(1) C(16) C(17) 114.4(9) ? ? ? yes
C(16) C(17) C(18) 112(1) ? ? ? yes
C(17) C(18) C(19) 109(2) ? ? ? yes
P(1) C(20) C(21) 116.6(7) ? ? ? yes
C(20) C(21) C(22) 112(1) ? ? ? yes
C(21) C(22) C(23) 110(1) ? ? ? yes
P(1) C(24) C(25) 110.0(9) ? ? ? yes
C(24) C(25) C(26) 119(1) ? ? ? yes
C(25) C(26) C(27) 110(2) ? ? ? yes

loop_
_geom_bond_atom_site_label_1
_geom_bond_atom_site_label_2
_geom_bond_distance
_geom_bond_site_symmetry_1
_geom_bond_site_symmetry_2
_geom_bond_publ_flag
Pt(1) P(1) 2.301(2) ? ? yes
Pt(1) P(1) 2.301(2) ? ? yes
Pt(1) C(1) 2.003(8) ? ? yes
Pt(1) C(1) 2.003(8) ? ? yes
S(1) O(1) 1.440(7) ? ? yes
S(1) O(2) 1.430(7) ? ? yes
S(1) N(1) 1.605(7) ? ? yes
S(1) C(4) 1.781(9) ? ? yes
P(1) C(16) 1.82(1) ? ? yes
P(1) C(20) 1.837(9) ? ? yes
P(1) C(24) 1.81(1) ? ? yes
N(1) C(3) 1.49(1) ? ? yes
N(2) C(13) 1.42(1) ? ? yes
N(2) C(14) 1.45(2) ? ? yes
N(2) C(15) 1.46(2) ? ? yes
C(1) C(2) 1.21(1) ? ? yes
C(2) C(3) 1.45(1) ? ? yes
C(4) C(5) 1.36(1) ? ? yes
C(4) C(9) 1.43(1) ? ? yes
C(5) C(6) 1.38(1) ? ? yes
C(6) C(7) 1.38(1) ? ? yes
C(7) C(8) 1.39(1) ? ? yes
C(8) C(9) 1.42(1) ? ? yes
C(8) C(13) 1.43(1) ? ? yes
C(9) C(10) 1.41(1) ? ? yes
C(10) C(11) 1.38(1) ? ? yes
C(11) C(12) 1.39(1) ? ? yes
C(12) C(13) 1.33(1) ? ? yes
C(16) C(17) 1.51(2) ? ? yes
C(17) C(18) 1.55(3) ? ? yes
C(18) C(19) 1.51(4) ? ? yes
C(20) C(21) 1.50(1) ? ? yes
C(21) C(22) 1.52(2) ? ? yes
C(22) C(23) 1.49(3) ? ? yes
C(24) C(25) 1.57(2) ? ? yes
C(25) C(26) 1.39(3) ? ? yes
C(26) C(27) 1.54(3) ? ? yes
